data_4342950
loop_
_publ_author_name
'Yang, Qing-Yuan'
'Pan, Mei'
'Wei, Shi-Chao'
'Li, Kang'
'Du, Bin-Bin'
'Su, Cheng-Yong'

_publ_section_title
;
 Linear Dependence of Photoluminescence in Mixed Ln-MOFs for Color
 Tunability and Barcode Application.
;
_journal_issue 12
_journal_name_full 'Inorganic chemistry'
_journal_page_first 5707
_journal_page_last 5716
_journal_paper_doi 10.1021/acs.inorgchem.5b00271
_journal_volume 54
_journal_year 2015
_chemical_formula_sum 'C57 H76 Cl3 Eu N6 O15'
_chemical_formula_weight 1343.55
_chemical_name_systematic
; 
 ? 
;
_space_group_IT_number 4
_symmetry_cell_setting monoclinic
_symmetry_space_group_name_Hall 'P 2yb'
_symmetry_space_group_name_H-M 'P 1 21 1'
_atom_sites_solution_hydrogens geom
_atom_sites_solution_primary direct
_atom_sites_solution_secondary difmap
_audit_creation_method SHELXL-97
_cell_angle_alpha 90.00
_cell_angle_beta 90.68
_cell_angle_gamma 90.00
_cell_formula_units_Z 2
_cell_length_a 14.331
_cell_length_b 13.839
_cell_length_c 15.678
_cell_measurement_reflns_used 8271
_cell_measurement_temperature 293(2)
_cell_measurement_theta_max 61.6584
_cell_measurement_theta_min 2.8173
_cell_volume 3109.147
_computing_structure_refinement 'SHELXL-97 (Sheldrick, 1997)'
_computing_structure_solution 'SHELXS-97 (Sheldrick, 1990)'
_diffrn_ambient_temperature 293(2)
_diffrn_detector_area_resol_mean 16.0855
_diffrn_measured_fraction_theta_full 0.983
_diffrn_measured_fraction_theta_max 0.983
_diffrn_measurement_device_type 'Xcalibur, Sapphire3, Gemini ultra'
_diffrn_radiation_monochromator mirror
_diffrn_radiation_source 'Enhance Ultra (Cu) X-ray Source'
_diffrn_radiation_type CuK\a
_diffrn_radiation_wavelength 1.54178
_diffrn_reflns_av_R_equivalents 0.0438
_diffrn_reflns_av_sigmaI/netI 0.0408
_diffrn_reflns_limit_h_max 12
_diffrn_reflns_limit_h_min -16
_diffrn_reflns_limit_k_max 15
_diffrn_reflns_limit_k_min -15
_diffrn_reflns_limit_l_max 17
_diffrn_reflns_limit_l_min -15
_diffrn_reflns_number 9348
_diffrn_reflns_theta_full 61.72
_diffrn_reflns_theta_max 61.72
_diffrn_reflns_theta_min 2.82
_exptl_absorpt_coefficient_mu 8.973
_exptl_absorpt_correction_T_max 0.2670
_exptl_absorpt_correction_T_min 0.0940
_exptl_absorpt_correction_type multi-scan
_exptl_absorpt_process_details
;
CrysAlisPro, Oxford Diffraction Ltd.,
Version 1.171.33.42 (release 29-05-2009 CrysAlis171 .NET)
(compiled May 29 2009,17:40:42)
Empirical absorption correction using spherical harmonics,
 implemented in SCALE3 ABSPACK scaling algorithm.
;
_exptl_crystal_colour Colorless
_exptl_crystal_density_diffrn 1.435
_exptl_crystal_density_method 'not measured'
_exptl_crystal_description Block
_exptl_crystal_F_000 1388
_exptl_crystal_size_max 0.50
_exptl_crystal_size_mid 0.20
_exptl_crystal_size_min 0.20
_refine_diff_density_max 1.514
_refine_diff_density_min -1.923
_refine_diff_density_rms 0.127
_refine_ls_abs_structure_details 'Flack H D (1983), Acta Cryst. A39, 876-881'
_refine_ls_abs_structure_Flack 0.005(3)
_refine_ls_extinction_method none
_refine_ls_goodness_of_fit_ref 1.024
_refine_ls_hydrogen_treatment constr
_refine_ls_matrix_type full
_refine_ls_number_parameters 706
_refine_ls_number_reflns 6802
_refine_ls_number_restraints 1
_refine_ls_restrained_S_all 1.024
_refine_ls_R_factor_all 0.0556
_refine_ls_R_factor_gt 0.0544
_refine_ls_shift/su_max 0.000
_refine_ls_shift/su_mean 0.000
_refine_ls_structure_factor_coef Fsqd
_refine_ls_weighting_details 'calc w=1/[\s^2^(Fo^2^)+(0.1242P)^2^+1.9451P] where P=(Fo^2^+2Fc^2^)/3'
_refine_ls_weighting_scheme calc
_refine_ls_wR_factor_gt 0.1462
_refine_ls_wR_factor_ref 0.1472
_reflns_number_gt 6548
_reflns_number_total 6802
_reflns_threshold_expression >2sigma(I)
_cod_data_source_file ic5b00271_si_002.cif
_cod_data_source_block eu
_cod_depositor_comments
;
The following automatic conversions were performed:

'_symmetry_cell_setting' value 'Monoclinic' changed to 'monoclinic'
according to
/usr/data/users/saulius/crontab/automatic-downloads/rss-feeds/ACS/lib/dictionaries/cif_core.dic
dictionary named 'cif_core.dic' version 2.4.2 from 2011-04-26.

Automatic conversion script
Id: cif_fix_values 3271 2015-04-21 07:52:19Z andrius 

 Adding full bibliography for 4342950--4342956.cif.
;
_cod_original_cell_volume 3109.1
_cod_original_sg_symbol_H-M P2(1)
_cod_database_code 4342950

loop_
_symmetry_equiv_pos_as_xyz
'x, y, z'
'-x, y+1/2, -z'

loop_
_atom_site_label
_atom_site_type_symbol
_atom_site_fract_x
_atom_site_fract_y
_atom_site_fract_z
_atom_site_U_iso_or_equiv
_atom_site_adp_type
_atom_site_occupancy
_atom_site_symmetry_multiplicity
_atom_site_calc_flag
_atom_site_refinement_flags
Eu1 Eu 0.81839(2) 0.69010(3) -0.50954(2) 0.01355(15) Uani 1 1 d .
Cl1 Cl 0.30235(11) 0.64631(13) -0.40261(11) 0.0170(4) Uani 1 1 d .
Cl2 Cl 0.32636(14) 1.07168(16) -0.00143(12) 0.0281(5) Uani 1 1 d .
Cl3 Cl 0.99691(15) 1.43870(19) 0.01198(12) 0.0265(4) Uani 1 1 d .
N1 N 0.8002(5) 1.4402(5) -0.1822(4) 0.0228(14) Uani 1 1 d .
N2 N 0.4825(5) 1.1271(6) -0.2111(4) 0.0299(17) Uani 1 1 d .
N3 N 0.8721(5) 0.9961(6) -0.2568(4) 0.0289(17) Uani 1 1 d .
N4 N 0.1761(4) 0.9011(5) -0.2220(4) 0.0183(14) Uani 1 1 d .
N5 N 0.1951(4) 0.4436(5) -0.1624(4) 0.0166(13) Uani 1 1 d .
N6 N 0.5543(4) 0.7063(5) -0.2064(4) 0.0240(16) Uani 1 1 d .
O1 O 0.8533(4) 1.6206(5) -0.3801(4) 0.0291(9) Uani 1 1 d .
O2 O 0.3198(4) 1.1304(5) -0.4268(4) 0.0396(16) Uani 1 1 d .
O3 O 0.8549(5) 0.8563(4) -0.4853(4) 0.0338(15) Uani 1 1 d .
O4 O 0.1410(5) 1.0267(5) -0.4551(4) 0.0339(15) Uani 1 1 d .
O5 O 0.1571(4) 0.2502(4) -0.3560(3) 0.0263(13) Uani 1 1 d .
O6 O 0.6969(5) 0.7478(6) -0.4271(4) 0.0460(18) Uani 1 1 d .
C1 C 0.9231(6) 1.2458(8) -0.1508(6) 0.034(2) Uani 1 1 d .
H1A H 0.9263 1.3143 -0.1411 0.051 Uiso 1 1 calc R
H1B H 0.9455 1.2314 -0.2068 0.051 Uiso 1 1 calc R
H1C H 0.9610 1.2130 -0.1090 0.051 Uiso 1 1 calc R
C2 C 0.5807(6) 1.3197(8) -0.1118(6) 0.037(2) Uani 1 1 d .
H2A H 0.5216 1.2869 -0.1130 0.056 Uiso 1 1 calc R
H2B H 0.5820 1.3669 -0.1566 0.056 Uiso 1 1 calc R
H2C H 0.5891 1.3512 -0.0578 0.056 Uiso 1 1 calc R
C3 C 0.6866(10) 0.9750(8) -0.1608(7) 0.053(3) Uani 1 1 d .
H3A H 0.7436 0.9403 -0.1701 0.080 Uiso 1 1 calc R
H3B H 0.6454 0.9660 -0.2088 0.080 Uiso 1 1 calc R
H3C H 0.6574 0.9510 -0.1102 0.080 Uiso 1 1 calc R
C4 C 0.8210(5) 1.2117(6) -0.1434(4) 0.0185(19) Uani 1 1 d .
C5 C 0.7526(6) 1.2774(6) -0.1260(5) 0.0184(17) Uani 1 1 d .
C6 C 0.6579(6) 1.2475(6) -0.1246(5) 0.0195(17) Uani 1 1 d .
C7 C 0.6369(6) 1.1496(6) -0.1360(5) 0.0226(19) Uani 1 1 d .
C8 C 0.7078(7) 1.0819(6) -0.1500(5) 0.030(2) Uani 1 1 d .
C9 C 0.7999(6) 1.1156(7) -0.1560(5) 0.0248(18) Uani 1 1 d .
C10 C 0.7755(7) 1.3804(6) -0.1066(5) 0.0260(18) Uani 1 1 d .
H10A H 0.7223 1.4098 -0.0790 0.031 Uiso 1 1 calc R
H10B H 0.8274 1.3819 -0.0663 0.031 Uiso 1 1 calc R
C11 C 0.7508(6) 1.4329(6) -0.2568(5) 0.0278(19) Uani 1 1 d .
H11A H 0.7036 1.3870 -0.2613 0.033 Uiso 1 1 calc R
C12 C 0.7685(7) 1.4908(6) -0.3246(5) 0.0283(19) Uani 1 1 d .
H12A H 0.7347 1.4826 -0.3751 0.034 Uiso 1 1 calc R
C13 C 0.8371(5) 1.5629(6) -0.3197(5) 0.0182(16) Uani 1 1 d .
C14 C 0.8888(7) 1.5659(7) -0.2418(5) 0.035(2) Uani 1 1 d .
H14A H 0.9383 1.6089 -0.2356 0.043 Uiso 1 1 calc R
C15 C 0.8667(7) 1.5070(7) -0.1773(5) 0.031(2) Uani 1 1 d .
H15A H 0.8997 1.5133 -0.1261 0.037 Uiso 1 1 calc R
C16 C 0.5367(7) 1.1153(9) -0.1301(5) 0.040(2) Uani 1 1 d .
H16A H 0.5365 1.0476 -0.1141 0.048 Uiso 1 1 calc R
H16B H 0.5059 1.1511 -0.0853 0.048 Uiso 1 1 calc R
C17 C 0.3892(6) 1.1340(7) -0.2066(6) 0.032(2) Uani 1 1 d .
H17A H 0.3613 1.1377 -0.1534 0.038 Uiso 1 1 calc R
C18 C 0.3350(7) 1.1357(7) -0.2777(6) 0.036(2) Uani 1 1 d .
H18A H 0.2707 1.1407 -0.2716 0.043 Uiso 1 1 calc R
C19 C 0.3707(6) 1.1305(6) -0.3590(5) 0.0264(18) Uani 1 1 d .
C20 C 0.4694(7) 1.1260(8) -0.3609(6) 0.037(2) Uani 1 1 d .
H20A H 0.4990 1.1237 -0.4133 0.045 Uiso 1 1 calc R
C21 C 0.5208(6) 1.1252(8) -0.2894(5) 0.035(2) Uani 1 1 d .
H21A H 0.5854 1.1232 -0.2936 0.042 Uiso 1 1 calc R
C22 C 0.8777(9) 1.0425(9) -0.1740(6) 0.055(3) Uani 1 1 d .
H22A H 0.9373 1.0754 -0.1691 0.066 Uiso 1 1 calc R
H22B H 0.8765 0.9929 -0.1303 0.066 Uiso 1 1 calc R
C23 C 0.8345(7) 1.0398(7) -0.3268(6) 0.034(2) Uani 1 1 d .
H23A H 0.8110 1.1022 -0.3213 0.041 Uiso 1 1 calc R
C24 C 0.8298(7) 0.9964(7) -0.4043(5) 0.031(2) Uani 1 1 d .
H24A H 0.8055 1.0300 -0.4509 0.037 Uiso 1 1 calc R
C25 C 0.8617(6) 0.8997(6) -0.4149(5) 0.0262(19) Uani 1 1 d .
C26 C 0.9045(6) 0.8573(6) -0.3404(5) 0.0220(17) Uani 1 1 d .
H26A H 0.9311 0.7962 -0.3438 0.026 Uiso 1 1 calc R
C27 C 0.9064(6) 0.9056(6) -0.2654(5) 0.0264(18) Uani 1 1 d .
H27A H 0.9324 0.8754 -0.2178 0.032 Uiso 1 1 calc R
C28 C 0.4003(8) 0.8734(7) -0.1517(6) 0.037(2) Uani 1 1 d .
H28A H 0.4665 0.8633 -0.1524 0.055 Uiso 1 1 calc R
H28B H 0.3853 0.9187 -0.1076 0.055 Uiso 1 1 calc R
H28C H 0.3799 0.8984 -0.2059 0.055 Uiso 1 1 calc R
C29 C 0.1031(5) 0.6842(9) -0.1201(5) 0.0305(17) Uani 1 1 d .
H29A H 0.0816 0.6193 -0.1114 0.046 Uiso 1 1 calc R
H29B H 0.0807 0.7074 -0.1743 0.046 Uiso 1 1 calc R
H29C H 0.0801 0.7250 -0.0755 0.046 Uiso 1 1 calc R
C30 C 0.4136(6) 0.5114(7) -0.1092(6) 0.031(2) Uani 1 1 d .
H30A H 0.4791 0.5252 -0.1124 0.046 Uiso 1 1 calc R
H30B H 0.3956 0.4702 -0.1559 0.046 Uiso 1 1 calc R
H30C H 0.4008 0.4794 -0.0563 0.046 Uiso 1 1 calc R
C31 C 0.3514(6) 0.7778(6) -0.1345(5) 0.0192(17) Uani 1 1 d .
C32 C 0.2541(6) 0.7739(6) -0.1306(5) 0.0192(17) Uani 1 1 d .
C33 C 0.2086(4) 0.6856(8) -0.1186(4) 0.0161(13) Uani 1 1 d .
C34 C 0.2606(5) 0.6013(6) -0.1089(5) 0.0160(16) Uani 1 1 d .
C35 C 0.3594(6) 0.6040(6) -0.1141(5) 0.0191(17) Uani 1 1 d .
C36 C 0.4025(5) 0.6924(8) -0.1256(4) 0.0198(15) Uani 1 1 d .
C37 C 0.1986(6) 0.8672(6) -0.1342(5) 0.0226(17) Uani 1 1 d .
H37A H 0.1408 0.8580 -0.1037 0.027 Uiso 1 1 calc R
H37B H 0.2339 0.9172 -0.1048 0.027 Uiso 1 1 calc R
C38 C 0.1299(6) 0.9851(6) -0.2298(5) 0.0239(17) Uani 1 1 d .
H38A H 0.1083 1.0150 -0.1807 0.029 Uiso 1 1 calc R
C39 C 0.1133(6) 1.0282(6) -0.3063(5) 0.0249(18) Uani 1 1 d .
H39A H 0.0812 1.0865 -0.3087 0.030 Uiso 1 1 calc R
C40 C 0.1449(6) 0.9846(6) -0.3825(6) 0.0264(18) Uani 1 1 d .
C41 C 0.1868(7) 0.8912(7) -0.3738(6) 0.0309(19) Uani 1 1 d .
H41A H 0.2046 0.8566 -0.4218 0.037 Uiso 1 1 calc R
C42 C 0.2003(6) 0.8537(6) -0.2938(5) 0.0258(18) Uani 1 1 d .
H42A H 0.2273 0.7928 -0.2887 0.031 Uiso 1 1 calc R
C43 C 0.2140(6) 0.5075(6) -0.0872(5) 0.0226(17) Uani 1 1 d .
H43A H 0.2531 0.4728 -0.0467 0.027 Uiso 1 1 calc R
H43B H 0.1553 0.5215 -0.0595 0.027 Uiso 1 1 calc R
C44 C 0.1604(5) 0.3544(6) -0.1472(5) 0.0187(16) Uani 1 1 d .
H44A H 0.1454 0.3373 -0.0917 0.022 Uiso 1 1 calc R
C45 C 0.1470(5) 0.2897(6) -0.2100(5) 0.0189(16) Uani 1 1 d .
H45A H 0.1245 0.2285 -0.1970 0.023 Uiso 1 1 calc R
C46 C 0.1670(5) 0.3136(6) -0.2970(5) 0.0206(17) Uani 1 1 d .
C47 C 0.2002(5) 0.4084(6) -0.3102(4) 0.0192(16) Uani 1 1 d .
H47A H 0.2132 0.4287 -0.3653 0.023 Uiso 1 1 calc R
C48 C 0.2135(6) 0.4704(6) -0.2448(5) 0.0189(16) Uani 1 1 d .
H48A H 0.2357 0.5323 -0.2557 0.023 Uiso 1 1 calc R
C49 C 0.5082(5) 0.6983(9) -0.1219(5) 0.028(2) Uani 1 1 d .
H49A H 0.5258 0.7539 -0.0876 0.034 Uiso 1 1 calc R
H49B H 0.5319 0.6412 -0.0931 0.034 Uiso 1 1 calc R
C50 C 0.5106(5) 0.6988(9) -0.2828(5) 0.033(2) Uani 1 1 d .
H50A H 0.4470 0.6854 -0.2847 0.039 Uiso 1 1 calc R
C51 C 0.5578(6) 0.7103(8) -0.3571(5) 0.038(3) Uani 1 1 d .
H51A H 0.5259 0.7028 -0.4087 0.045 Uiso 1 1 calc R
C52 C 0.6528(6) 0.7332(7) -0.3578(6) 0.0301(19) Uani 1 1 d .
C53 C 0.6964(5) 0.7368(7) -0.2761(5) 0.0266(18) Uani 1 1 d .
H53A H 0.7602 0.7487 -0.2721 0.032 Uiso 1 1 calc R
C54 C 0.6473(5) 0.7235(7) -0.2044(5) 0.0250(18) Uani 1 1 d .
H54A H 0.6781 0.7261 -0.1519 0.030 Uiso 1 1 calc R
C55 C 1.4764(8) 0.8848(9) 0.4170(10) 0.061(4) Uani 1 1 d .
C57 C 1.4455(14) 0.9068(14) 0.5012(12) 0.101(6) Uani 1 1 d .
H57A H 1.3794 0.8968 0.5044 0.151 Uiso 1 1 calc R
H57B H 1.4597 0.9730 0.5143 0.151 Uiso 1 1 calc R
H57C H 1.4768 0.8654 0.5415 0.151 Uiso 1 1 calc R
C56 C 1.57522(15) 0.89711(18) 0.39732(14) 0.124(9) Uani 1 1 d .
H56A H 1.5853 0.8814 0.3385 0.186 Uiso 1 1 calc R
H56B H 1.6120 0.8550 0.4329 0.186 Uiso 1 1 calc R
H56C H 1.5932 0.9629 0.4076 0.186 Uiso 1 1 calc R
O7 O 1.42383(15) 0.84902(18) 0.36520(14) 0.058(2) Uani 1 1 d R
O1W O 0.98514(15) 0.69530(18) -0.50818(14) 0.0291(9) Uani 1 1 d R
O2W O 0.32080(15) 1.30300(18) -0.00157(14) 0.0368(19) Uani 1 1 d R
O3W O 0.72517(15) 0.22723(18) 0.59099(14) 0.057(2) Uani 1 1 d R
O4W O 1.13950(15) 1.28442(18) 0.07702(14) 0.0462(17) Uani 1 1 d R
O5W O 0.11858(15) 1.12892(18) -0.03800(14) 0.0413(16) Uani 1 1 d R
O6W O 1.09096(15) 0.77368(18) -0.63083(14) 0.0374(15) Uani 1 1 d R
O7W O 1.00290(15) 0.95009(18) -0.57950(14) 0.0325(14) Uani 1 1 d R
O8W O 1.08034(15) 0.63319(18) -0.36636(14) 0.0371(15) Uani 1 1 d R

loop_
_atom_site_aniso_label
_atom_site_aniso_U_11
_atom_site_aniso_U_22
_atom_site_aniso_U_33
_atom_site_aniso_U_23
_atom_site_aniso_U_13
_atom_site_aniso_U_12
Eu1 0.0120(2) 0.0196(2) 0.0089(2) 0.0016(2) -0.00287(14) -0.0008(2)
Cl1 0.0085(7) 0.0194(7) 0.0230(8) 0.0003(7) -0.0107(6) -0.0008(6)
Cl2 0.0283(12) 0.0273(12) 0.0286(11) -0.0006(8) -0.0003(9) -0.0062(9)
Cl3 0.0178(8) 0.0411(10) 0.0205(10) -0.0024(9) -0.0050(7) -0.0063(8)
N1 0.031(4) 0.025(3) 0.013(3) 0.001(3) -0.010(3) -0.002(3)
N2 0.022(4) 0.045(4) 0.023(3) 0.007(3) -0.011(3) -0.014(3)
N3 0.026(4) 0.035(4) 0.025(4) -0.008(3) -0.011(3) 0.011(3)
N4 0.016(3) 0.016(3) 0.024(3) 0.000(3) 0.000(3) 0.000(3)
N5 0.014(3) 0.022(3) 0.015(3) 0.001(3) -0.003(2) -0.001(3)
N6 0.016(3) 0.039(5) 0.017(3) -0.004(3) -0.001(2) -0.003(3)
O1 0.0140(17) 0.040(2) 0.033(2) 0.017(2) -0.0055(15) -0.0033(19)
O2 0.027(3) 0.052(4) 0.039(3) -0.003(3) -0.020(3) 0.016(3)
O3 0.055(4) 0.025(3) 0.022(3) -0.006(3) 0.005(3) -0.009(3)
O4 0.046(4) 0.033(3) 0.022(3) 0.013(3) -0.014(3) -0.007(3)
O5 0.034(3) 0.034(3) 0.010(2) -0.009(2) -0.007(2) 0.000(3)
O6 0.035(4) 0.070(5) 0.033(4) 0.007(3) 0.008(3) 0.006(4)
C1 0.015(4) 0.061(7) 0.027(4) -0.006(4) 0.000(3) 0.008(4)
C2 0.022(4) 0.062(7) 0.027(5) 0.003(5) -0.002(4) 0.017(5)
C3 0.091(9) 0.033(5) 0.036(5) 0.004(4) -0.009(6) -0.016(6)
C4 0.009(3) 0.037(6) 0.010(3) 0.002(3) -0.006(3) 0.002(3)
C5 0.026(4) 0.020(4) 0.009(3) 0.001(3) -0.007(3) -0.005(4)
C6 0.022(4) 0.026(4) 0.011(3) -0.001(3) -0.009(3) 0.003(4)
C7 0.020(4) 0.034(5) 0.014(4) 0.007(3) -0.007(3) -0.013(3)
C8 0.050(6) 0.024(4) 0.015(4) 0.004(3) -0.010(4) -0.001(4)
C9 0.031(5) 0.031(4) 0.013(4) 0.000(3) -0.012(3) 0.014(4)
C10 0.042(5) 0.023(4) 0.013(4) 0.001(3) -0.007(3) -0.007(4)
C11 0.030(5) 0.029(4) 0.024(4) 0.000(4) -0.013(3) -0.011(4)
C12 0.040(5) 0.031(4) 0.014(4) -0.001(4) -0.017(4) -0.002(4)
C13 0.013(4) 0.025(4) 0.016(4) 0.003(3) 0.003(3) 0.007(3)
C14 0.050(6) 0.039(5) 0.017(4) 0.008(4) -0.016(4) -0.021(5)
C15 0.040(5) 0.036(5) 0.016(4) 0.007(4) -0.017(4) -0.015(4)
C16 0.032(5) 0.070(7) 0.018(4) 0.016(5) -0.014(4) -0.016(5)
C17 0.030(5) 0.035(5) 0.030(4) 0.003(4) -0.007(4) 0.000(4)
C18 0.028(5) 0.037(5) 0.042(5) 0.005(4) -0.012(4) -0.003(4)
C19 0.020(4) 0.030(4) 0.029(4) -0.004(4) -0.019(3) 0.003(4)
C20 0.033(5) 0.056(6) 0.022(4) 0.004(4) -0.001(4) -0.001(5)
C21 0.022(4) 0.056(6) 0.026(4) 0.005(4) -0.010(4) -0.011(4)
C22 0.066(7) 0.066(7) 0.033(5) -0.027(5) -0.036(5) 0.045(6)
C23 0.047(6) 0.025(4) 0.030(5) -0.004(4) -0.007(4) 0.008(4)
C24 0.044(5) 0.032(5) 0.018(4) -0.005(4) -0.001(4) 0.006(4)
C25 0.036(5) 0.024(4) 0.019(4) 0.005(3) 0.009(3) -0.003(4)
C26 0.022(4) 0.018(4) 0.026(4) -0.010(3) 0.001(3) -0.005(3)
C27 0.020(4) 0.034(5) 0.025(4) 0.000(4) -0.003(3) -0.001(4)
C28 0.048(6) 0.028(5) 0.034(5) 0.002(4) 0.005(4) -0.013(5)
C29 0.010(3) 0.046(4) 0.036(4) -0.007(5) 0.001(3) -0.007(5)
C30 0.027(5) 0.037(5) 0.027(4) 0.004(4) -0.010(4) 0.010(4)
C31 0.018(4) 0.020(4) 0.020(4) -0.006(3) 0.000(3) -0.005(3)
C32 0.021(4) 0.022(4) 0.014(4) -0.001(3) 0.003(3) 0.003(4)
C33 0.008(3) 0.028(3) 0.012(3) -0.006(4) -0.001(2) 0.004(4)
C34 0.016(4) 0.023(4) 0.010(3) 0.004(3) -0.008(3) -0.004(3)
C35 0.013(4) 0.027(4) 0.017(4) -0.005(3) -0.003(3) 0.003(3)
C36 0.013(3) 0.035(4) 0.012(3) -0.004(4) 0.001(2) -0.002(4)
C37 0.027(4) 0.019(4) 0.022(4) -0.001(3) -0.001(3) 0.004(3)
C38 0.019(4) 0.027(4) 0.026(4) -0.001(4) 0.000(3) 0.002(4)
C39 0.026(4) 0.021(4) 0.028(4) -0.005(4) -0.002(4) -0.001(4)
C40 0.022(4) 0.027(4) 0.030(5) 0.006(4) -0.004(3) -0.009(4)
C41 0.038(5) 0.028(4) 0.026(4) 0.002(4) 0.000(4) -0.001(4)
C42 0.037(5) 0.022(4) 0.018(4) 0.006(3) 0.000(3) 0.004(4)
C43 0.029(4) 0.026(4) 0.013(4) 0.000(3) -0.005(3) 0.000(4)
C44 0.014(4) 0.023(4) 0.019(4) 0.004(3) -0.001(3) -0.002(3)
C45 0.019(4) 0.021(4) 0.016(4) -0.002(3) -0.004(3) -0.007(3)
C46 0.015(4) 0.029(4) 0.018(4) 0.003(3) 0.000(3) 0.004(3)
C47 0.020(4) 0.028(4) 0.010(3) 0.004(3) -0.002(3) 0.004(3)
C48 0.020(4) 0.023(4) 0.014(4) 0.001(3) -0.001(3) -0.002(3)
C49 0.011(3) 0.054(6) 0.020(3) 0.002(4) 0.000(3) -0.008(4)
C50 0.008(3) 0.061(7) 0.028(4) 0.003(5) -0.005(3) 0.002(4)
C51 0.035(5) 0.060(7) 0.019(4) -0.008(4) -0.006(3) 0.011(5)
C52 0.032(4) 0.029(4) 0.030(4) -0.005(4) 0.011(4) 0.009(4)
C53 0.011(3) 0.035(5) 0.034(5) -0.013(4) 0.006(3) -0.004(4)
C54 0.011(3) 0.036(4) 0.028(4) -0.005(3) 0.002(3) -0.012(4)
C55 0.041(6) 0.041(6) 0.100(10) -0.007(7) -0.030(7) -0.002(5)
C57 0.112(14) 0.085(12) 0.105(13) -0.038(10) -0.033(11) -0.019(11)
C56 0.039(8) 0.087(12) 0.25(3) -0.026(16) -0.011(12) -0.004(8)
O7 0.038(4) 0.065(5) 0.070(5) 0.011(4) -0.012(4) -0.007(4)
O1W 0.0140(17) 0.040(2) 0.033(2) 0.017(2) -0.0055(15) -0.0033(19)
O2W 0.055(5) 0.027(4) 0.027(4) 0.008(3) -0.023(4) -0.010(3)
O3W 0.038(4) 0.062(5) 0.072(5) -0.011(4) -0.015(4) 0.009(4)
O4W 0.055(4) 0.052(4) 0.032(3) -0.004(3) -0.007(3) 0.010(4)
O5W 0.039(4) 0.046(4) 0.038(4) 0.005(3) -0.004(3) 0.001(3)
O6W 0.031(3) 0.047(4) 0.033(3) 0.004(3) 0.001(3) -0.003(3)
O7W 0.029(3) 0.039(3) 0.030(3) 0.002(3) -0.005(3) -0.008(3)
O8W 0.027(3) 0.046(4) 0.038(3) 0.005(3) -0.012(3) 0.001(3)

loop_
_atom_type_symbol
_atom_type_description
_atom_type_scat_dispersion_real
_atom_type_scat_dispersion_imag
_atom_type_scat_source
C C 0.0181 0.0091 'International Tables Vol C Tables 4.2.6.8 and 6.1.1.4'
H H 0.0000 0.0000 'International Tables Vol C Tables 4.2.6.8 and 6.1.1.4'
N N 0.0311 0.0180 'International Tables Vol C Tables 4.2.6.8 and 6.1.1.4'
O O 0.0492 0.0322 'International Tables Vol C Tables 4.2.6.8 and 6.1.1.4'
Cl Cl 0.3639 0.7018 'International Tables Vol C Tables 4.2.6.8 and 6.1.1.4'
Eu Eu -8.9294 11.1857 'International Tables Vol C Tables 4.2.6.8 and 6.1.1.4'

loop_
_geom_angle_atom_site_label_1
_geom_angle_atom_site_label_2
_geom_angle_atom_site_label_3
_geom_angle
_geom_angle_site_symmetry_1
_geom_angle_site_symmetry_3
O1 Eu1 O5 158.3(2) 1_545 2_654
O1 Eu1 O6 79.0(2) 1_545 .
O5 Eu1 O6 120.7(2) 2_654 .
O1 Eu1 O2 113.6(2) 1_545 2_644
O5 Eu1 O2 82.8(2) 2_654 2_644
O6 Eu1 O2 74.0(3) . 2_644
O1 Eu1 O3 102.6(2) 1_545 .
O5 Eu1 O3 76.2(2) 2_654 .
O6 Eu1 O3 75.2(3) . .
O2 Eu1 O3 125.9(3) 2_644 .
O1 Eu1 O1W 78.32(14) 1_545 .
O5 Eu1 O1W 80.43(16) 2_654 .
O6 Eu1 O1W 137.77(19) . .
O2 Eu1 O1W 148.15(19) 2_644 .
O3 Eu1 O1W 75.68(18) . .
O1 Eu1 O4 76.0(2) 1_545 2_644
O5 Eu1 O4 95.1(2) 2_654 2_644
O6 Eu1 O4 129.6(3) . 2_644
O2 Eu1 O4 77.1(2) 2_644 2_644
O3 Eu1 O4 152.9(2) . 2_644
O1W Eu1 O4 77.63(17) . 2_644
C15 N1 C11 117.8(7) . .
C15 N1 C10 121.1(6) . .
C11 N1 C10 121.0(7) . .
C17 N2 C21 117.7(7) . .
C17 N2 C16 118.1(7) . .
C21 N2 C16 124.0(7) . .
C27 N3 C23 118.2(7) . .
C27 N3 C22 118.9(8) . .
C23 N3 C22 122.9(8) . .
C38 N4 C42 118.4(7) . .
C38 N4 C37 117.3(6) . .
C42 N4 C37 124.3(6) . .
C44 N5 C48 119.1(7) . .
C44 N5 C43 117.7(6) . .
C48 N5 C43 123.1(6) . .
C50 N6 C54 118.8(7) . .
C50 N6 C49 125.2(6) . .
C54 N6 C49 116.0(6) . .
C13 O1 Eu1 152.7(5) . 1_565
C19 O2 Eu1 144.8(6) . 2_654
C25 O3 Eu1 127.8(5) . .
C40 O4 Eu1 128.7(6) . 2_654
C46 O5 Eu1 153.3(5) . 2_644
C52 O6 Eu1 143.1(6) . .
C4 C1 H1A 109.5 . .
C4 C1 H1B 109.5 . .
H1A C1 H1B 109.5 . .
C4 C1 H1C 109.5 . .
H1A C1 H1C 109.5 . .
H1B C1 H1C 109.5 . .
C6 C2 H2A 109.5 . .
C6 C2 H2B 109.5 . .
H2A C2 H2B 109.5 . .
C6 C2 H2C 109.5 . .
H2A C2 H2C 109.5 . .
H2B C2 H2C 109.5 . .
C8 C3 H3A 109.5 . .
C8 C3 H3B 109.5 . .
H3A C3 H3B 109.5 . .
C8 C3 H3C 109.5 . .
H3A C3 H3C 109.5 . .
H3B C3 H3C 109.5 . .
C5 C4 C9 120.9(7) . .
C5 C4 C1 119.6(8) . .
C9 C4 C1 119.4(8) . .
C4 C5 C6 119.8(7) . .
C4 C5 C10 121.2(8) . .
C6 C5 C10 118.9(8) . .
C7 C6 C5 119.0(8) . .
C7 C6 C2 120.1(8) . .
C5 C6 C2 120.8(8) . .
C6 C7 C8 120.8(8) . .
C6 C7 C16 119.9(9) . .
C8 C7 C16 119.2(8) . .
C7 C8 C9 118.2(8) . .
C7 C8 C3 121.6(10) . .
C9 C8 C3 120.2(10) . .
C4 C9 C8 121.1(8) . .
C4 C9 C22 120.3(9) . .
C8 C9 C22 118.6(9) . .
N1 C10 C5 114.9(6) . .
N1 C10 H10A 108.5 . .
C5 C10 H10A 108.5 . .
N1 C10 H10B 108.5 . .
C5 C10 H10B 108.5 . .
H10A C10 H10B 107.5 . .
C12 C11 N1 121.8(8) . .
C12 C11 H11A 119.1 . .
N1 C11 H11A 119.1 . .
C11 C12 C13 120.9(7) . .
C11 C12 H12A 119.5 . .
C13 C12 H12A 119.5 . .
O1 C13 C12 122.9(7) . .
O1 C13 C14 121.9(8) . .
C12 C13 C14 115.2(7) . .
C15 C14 C13 120.4(8) . .
C15 C14 H14A 119.8 . .
C13 C14 H14A 119.8 . .
N1 C15 C14 123.6(7) . .
N1 C15 H15A 118.2 . .
C14 C15 H15A 118.2 . .
N2 C16 C7 113.4(7) . .
N2 C16 H16A 108.9 . .
C7 C16 H16A 108.9 . .
N2 C16 H16B 108.9 . .
C7 C16 H16B 108.9 . .
H16A C16 H16B 107.7 . .
N2 C17 C18 121.3(9) . .
N2 C17 H17A 119.3 . .
C18 C17 H17A 119.3 . .
C17 C18 C19 123.0(9) . .
C17 C18 H18A 118.5 . .
C19 C18 H18A 118.5 . .
O2 C19 C18 123.5(8) . .
O2 C19 C20 122.7(8) . .
C18 C19 C20 113.8(7) . .
C21 C20 C19 121.6(8) . .
C21 C20 H20A 119.2 . .
C19 C20 H20A 119.2 . .
C20 C21 N2 122.4(8) . .
C20 C21 H21A 118.8 . .
N2 C21 H21A 118.8 . .
N3 C22 C9 115.0(7) . .
N3 C22 H22A 108.5 . .
C9 C22 H22A 108.5 . .
N3 C22 H22B 108.5 . .
C9 C22 H22B 108.5 . .
H22A C22 H22B 107.5 . .
C24 C23 N3 122.8(9) . .
C24 C23 H23A 118.6 . .
N3 C23 H23A 118.6 . .
C23 C24 C25 120.6(8) . .
C23 C24 H24A 119.7 . .
C25 C24 H24A 119.7 . .
O3 C25 C24 121.9(8) . .
O3 C25 C26 123.1(8) . .
C24 C25 C26 115.0(7) . .
C27 C26 C25 120.6(8) . .
C27 C26 H26A 119.7 . .
C25 C26 H26A 119.7 . .
C26 C27 N3 122.8(8) . .
C26 C27 H27A 118.6 . .
N3 C27 H27A 118.6 . .
C31 C28 H28A 109.5 . .
C31 C28 H28B 109.5 . .
H28A C28 H28B 109.5 . .
C31 C28 H28C 109.5 . .
H28A C28 H28C 109.5 . .
H28B C28 H28C 109.5 . .
C33 C29 H29A 109.5 . .
C33 C29 H29B 109.5 . .
H29A C29 H29B 109.5 . .
C33 C29 H29C 109.5 . .
H29A C29 H29C 109.5 . .
H29B C29 H29C 109.5 . .
C35 C30 H30A 109.5 . .
C35 C30 H30B 109.5 . .
H30A C30 H30B 109.5 . .
C35 C30 H30C 109.5 . .
H30A C30 H30C 109.5 . .
H30B C30 H30C 109.5 . .
C32 C31 C36 119.1(8) . .
C32 C31 C28 120.2(8) . .
C36 C31 C28 120.7(8) . .
C31 C32 C33 120.4(8) . .
C31 C32 C37 119.3(8) . .
C33 C32 C37 120.3(7) . .
C34 C33 C32 119.8(6) . .
C34 C33 C29 121.7(9) . .
C32 C33 C29 118.5(9) . .
C33 C34 C35 120.3(8) . .
C33 C34 C43 120.6(7) . .
C35 C34 C43 118.9(8) . .
C36 C35 C34 118.5(8) . .
C36 C35 C30 122.1(7) . .
C34 C35 C30 119.4(8) . .
C35 C36 C31 121.8(6) . .
C35 C36 C49 119.3(9) . .
C31 C36 C49 118.7(9) . .
N4 C37 C32 114.3(7) . .
N4 C37 H37A 108.7 . .
C32 C37 H37A 108.7 . .
N4 C37 H37B 108.7 . .
C32 C37 H37B 108.7 . .
H37A C37 H37B 107.6 . .
N4 C38 C39 122.7(8) . .
N4 C38 H38A 118.6 . .
C39 C38 H38A 118.6 . .
C38 C39 C40 120.3(8) . .
C38 C39 H39A 119.9 . .
C40 C39 H39A 119.9 . .
O4 C40 C39 123.1(8) . .
O4 C40 C41 120.6(8) . .
C39 C40 C41 116.2(8) . .
C42 C41 C40 119.0(8) . .
C42 C41 H41A 120.5 . .
C40 C41 H41A 120.5 . .
N4 C42 C41 122.9(8) . .
N4 C42 H42A 118.5 . .
C41 C42 H42A 118.5 . .
N5 C43 C34 114.2(6) . .
N5 C43 H43A 108.7 . .
C34 C43 H43A 108.7 . .
N5 C43 H43B 108.7 . .
C34 C43 H43B 108.7 . .
H43A C43 H43B 107.6 . .
C45 C44 N5 121.9(7) . .
C45 C44 H44A 119.0 . .
N5 C44 H44A 119.0 . .
C44 C45 C46 121.0(7) . .
C44 C45 H45A 119.5 . .
C46 C45 H45A 119.5 . .
O5 C46 C47 124.5(7) . .
O5 C46 C45 120.4(7) . .
C47 C46 C45 115.1(7) . .
C48 C47 C46 121.7(7) . .
C48 C47 H47A 119.2 . .
C46 C47 H47A 119.2 . .
C47 C48 N5 121.1(7) . .
C47 C48 H48A 119.4 . .
N5 C48 H48A 119.4 . .
N6 C49 C36 115.0(6) . .
N6 C49 H49A 108.5 . .
C36 C49 H49A 108.5 . .
N6 C49 H49B 108.5 . .
C36 C49 H49B 108.5 . .
H49A C49 H49B 107.5 . .
N6 C50 C51 121.3(7) . .
N6 C50 H50A 119.3 . .
C51 C50 H50A 119.3 . .
C50 C51 C52 121.7(8) . .
C50 C51 H51A 119.1 . .
C52 C51 H51A 119.1 . .
O6 C52 C51 122.2(8) . .
O6 C52 C53 122.9(8) . .
C51 C52 C53 114.9(7) . .
C54 C53 C52 121.2(7) . .
C54 C53 H53A 119.4 . .
C52 C53 H53A 119.4 . .
C53 C54 N6 122.0(7) . .
C53 C54 H54A 119.0 . .
N6 C54 H54A 119.0 . .
O7 C55 C57 120.7(13) . .
O7 C55 C56 120.3(12) . .
C57 C55 C56 118.7(11) . .
C55 C57 H57A 109.5 . .
C55 C57 H57B 109.5 . .
H57A C57 H57B 109.5 . .
C55 C57 H57C 109.5 . .
H57A C57 H57C 109.5 . .
H57B C57 H57C 109.5 . .
C55 C56 H56A 109.5 . .
C55 C56 H56B 109.5 . .
H56A C56 H56B 109.5 . .
C55 C56 H56C 109.5 . .
H56A C56 H56C 109.5 . .
H56B C56 H56C 109.5 . .

loop_
_geom_bond_atom_site_label_1
_geom_bond_atom_site_label_2
_geom_bond_distance
_geom_bond_site_symmetry_2
Eu1 O1 2.295(6) 1_545
Eu1 O5 2.297(5) 2_654
Eu1 O6 2.323(7) .
Eu1 O2 2.357(6) 2_644
Eu1 O3 2.389(6) .
Eu1 O1W 2.391(2) .
Eu1 O4 2.402(6) 2_644
N1 C15 1.330(11) .
N1 C11 1.363(10) .
N1 C10 1.492(10) .
N2 C17 1.343(12) .
N2 C21 1.351(12) .
N2 C16 1.490(10) .
N3 C27 1.353(12) .
N3 C23 1.359(12) .
N3 C22 1.449(12) .
N4 C38 1.342(11) .
N4 C42 1.352(11) .
N4 C37 1.486(11) .
N5 C44 1.353(10) .
N5 C48 1.372(10) .
N5 C43 1.496(10) .
N6 C50 1.348(10) .
N6 C54 1.353(10) .
N6 C49 1.492(9) .
O1 C13 1.263(10) .
O1 Eu1 2.295(6) 1_565
O2 C19 1.282(10) .
O2 Eu1 2.357(6) 2_654
O3 C25 1.259(10) .
O4 C40 1.280(11) .
O4 Eu1 2.402(6) 2_654
O5 C46 1.282(10) .
O5 Eu1 2.297(5) 2_644
O6 C52 1.280(11) .
C1 C4 1.543(11) .
C1 H1A 0.9600 .
C1 H1B 0.9600 .
C1 H1C 0.9600 .
C2 C6 1.506(13) .
C2 H2A 0.9600 .
C2 H2B 0.9600 .
C2 H2C 0.9600 .
C3 C8 1.519(14) .
C3 H3A 0.9600 .
C3 H3B 0.9600 .
C3 H3C 0.9600 .
C4 C5 1.368(12) .
C4 C9 1.378(14) .
C5 C6 1.419(12) .
C5 C10 1.493(11) .
C6 C7 1.398(12) .
C7 C8 1.402(14) .
C7 C16 1.517(12) .
C8 C9 1.404(14) .
C9 C22 1.534(13) .
C10 H10A 0.9700 .
C10 H10B 0.9700 .
C11 C12 1.359(13) .
C11 H11A 0.9300 .
C12 C13 1.402(12) .
C12 H12A 0.9300 .
C13 C14 1.421(11) .
C14 C15 1.340(13) .
C14 H14A 0.9300 .
C15 H15A 0.9300 .
C16 H16A 0.9700 .
C16 H16B 0.9700 .
C17 C18 1.352(13) .
C17 H17A 0.9300 .
C18 C19 1.381(13) .
C18 H18A 0.9300 .
C19 C20 1.416(13) .
C20 C21 1.334(13) .
C20 H20A 0.9300 .
C21 H21A 0.9300 .
C22 H22A 0.9700 .
C22 H22B 0.9700 .
C23 C24 1.357(13) .
C23 H23A 0.9300 .
C24 C25 1.424(13) .
C24 H24A 0.9300 .
C25 C26 1.438(12) .
C26 C27 1.353(12) .
C26 H26A 0.9300 .
C27 H27A 0.9300 .
C28 C31 1.523(12) .
C28 H28A 0.9600 .
C28 H28B 0.9600 .
C28 H28C 0.9600 .
C29 C33 1.512(9) .
C29 H29A 0.9600 .
C29 H29B 0.9600 .
C29 H29C 0.9600 .
C30 C35 1.500(13) .
C30 H30A 0.9600 .
C30 H30B 0.9600 .
C30 H30C 0.9600 .
C31 C32 1.397(12) .
C31 C36 1.397(14) .
C32 C33 1.399(14) .
C32 C37 1.516(12) .
C33 C34 1.392(13) .
C34 C35 1.419(11) .
C34 C43 1.501(12) .
C35 C36 1.382(14) .
C36 C49 1.518(9) .
C37 H37A 0.9700 .
C37 H37B 0.9700 .
C38 C39 1.358(12) .
C38 H38A 0.9300 .
C39 C40 1.417(12) .
C39 H39A 0.9300 .
C40 C41 1.431(13) .
C41 C42 1.369(12) .
C41 H41A 0.9300 .
C42 H42A 0.9300 .
C43 H43A 0.9700 .
C43 H43B 0.9700 .
C44 C45 1.343(11) .
C44 H44A 0.9300 .
C45 C46 1.435(11) .
C45 H45A 0.9300 .
C46 C47 1.411(12) .
C47 C48 1.348(12) .
C47 H47A 0.9300 .
C48 H48A 0.9300 .
C49 H49A 0.9700 .
C49 H49B 0.9700 .
C50 C51 1.363(12) .
C50 H50A 0.9300 .
C51 C52 1.398(13) .
C51 H51A 0.9300 .
C52 C53 1.419(13) .
C53 C54 1.347(12) .
C53 H53A 0.9300 .
C54 H54A 0.9300 .
C55 O7 1.207(12) .
C55 C57 1.43(2) .
C55 C56 1.463(13) .
C57 H57A 0.9600 .
C57 H57B 0.9600 .
C57 H57C 0.9600 .
C56 H56A 0.9600 .
C56 H56B 0.9600 .
C56 H56C 0.9600 .
